data_1520677
loop_
_publ_author_name
'Springborg, Johan'
'Pretzmann, Ulla'
'Nielsen, Bente'
'Olsen, Carl Erik'
'Sotofte, Inger'

_publ_section_title
;
 Synthesis of [3(5)]Adamanzane, 1,5,9,13-Tetraazabicyclo[7.7.3]nonadecane,
 by Oxidative C--N Cleavage of [3(6)]Adamanzane, 1,5,9,13-
 Tetraazatricyclo[7.7.3.3(5,13)]docosane and Crystal Structure of the
 Tetraprotonated Bromide Salt of [3(5)]Adamanzane.
;
_journal_name_full 'Acta Chemica Scandinavica'
_journal_page_first 212
_journal_page_last 217
_journal_paper_doi 10.3891/acta.chem.scand.52-0212
_journal_volume 52
_journal_year 1998
_chemical_formula_sum 'C15 H36 Br4 N4'
_chemical_formula_weight 592.09
_space_group_IT_number 14
_symmetry_cell_setting monoclinic
_symmetry_Int_Tables_number 14
_symmetry_space_group_name_Hall '-P 2yn'
_symmetry_space_group_name_H-M 'P 1 21/n 1'
_cell_angle_alpha 90
_cell_angle_beta 90.29(3)
_cell_angle_gamma 90
_cell_formula_units_Z 4
_cell_length_a 11.300(3)
_cell_length_b 12.563(3)
_cell_length_c 15.561(6)
_cell_volume 2209.0(12)
_diffrn_ambient_temperature 120
_diffrn_radiation_probe x-ray
_diffrn_radiation_type MoK\a
_diffrn_radiation_wavelength 0.71073
_exptl_absorpt_coefficient_mu 7.29
_exptl_crystal_density_diffrn 1.78
_exptl_crystal_F_000 1176
_refine_ls_goodness_of_fit_ref 1.06
_refine_ls_number_parameters 208
_refine_ls_number_reflns 4028
_refine_ls_R_factor_gt 0.0743
_refine_ls_wR_factor_gt 0.2116
_cod_data_source_file Acta-Chem-Scand-1998-52-212-217.cif
_cod_data_source_block 1
_cod_original_sg_symbol_H-M 'P 21/n'
_cod_database_code 1520677

loop_
_symmetry_equiv_pos_site_id
_symmetry_equiv_pos_as_xyz
1 x,y,z
2 1/2-x,1/2+y,1/2-z
3 -x,-y,-z
4 1/2+x,1/2-y,1/2+z

loop_
_atom_site_label
_atom_site_type_symbol
_atom_site_thermal_displace_type
_atom_site_fract_x
_atom_site_fract_y
_atom_site_fract_z
_atom_site_occupancy
_atom_site_U_iso_or_equiv
_atom_site_calc_flag
_atom_site_refinement_flags
_atom_site_disorder_assembly
_atom_site_disorder_group
N1 N Uiso 0.2804(6) 0.5864(5) 0.2585(4) 1.000 0.0200(19) . . . .
N2 N Uiso 0.5460(6) 0.7550(5) 0.0734(4) 1.000 0.0173(17) . . . .
N3 N Uiso 0.9253(6) 0.6125(5) 0.1314(4) 1.000 0.0193(17) . . . .
N4 N Uiso 0.6691(6) 0.6393(5) 0.3668(4) 1.000 0.0147(17) . . . .
C1 C Uiso 0.3135(7) 0.6778(6) 0.2025(5) 1.000 0.019(2) . . . .
C2 C Uiso 0.3642(7) 0.6424(6) 0.1156(5) 1.000 0.018(2) . . . .
C3 C Uiso 0.4148(8) 0.7335(7) 0.0628(5) 1.000 0.022(2) . . . .
C4 C Uiso 0.6227(7) 0.6677(7) 0.0345(5) 1.000 0.020(2) . . . .
C5 C Uiso 0.7552(8) 0.6877(6) 0.0435(5) 1.000 0.022(2) . . . .
C6 C Uiso 0.8222(8) 0.5872(6) 0.0739(5) 1.000 0.022(2) . . . .
C7 C Uiso 0.8974(8) 0.6519(6) 0.2220(5) 1.000 0.022(2) . . . .
C8 C Uiso 0.8449(7) 0.5655(6) 0.2779(5) 1.000 0.016(2) . . . .
C9 C Uiso 0.7975(7) 0.6058(6) 0.3633(5) 1.000 0.018(2) . . . .
C10 C Uiso 0.5841(7) 0.5466(6) 0.3599(5) 1.000 0.018(2) . . . .
C11 C Uiso 0.4535(7) 0.5783(7) 0.3631(5) 1.000 0.021(2) . . . .
C12 C Uiso 0.3802(7) 0.5194(6) 0.2958(5) 1.000 0.019(2) . . . .
C13 C Uiso 0.5803(7) 0.7900(6) 0.1604(5) 1.000 0.018(2) . . . .
C14 C Uiso 0.6064(7) 0.6972(6) 0.2198(5) 1.000 0.016(2) . . . .
C15 C Uiso 0.6399(7) 0.7325(6) 0.3091(5) 1.000 0.0170(19) . . . .
Br1 Br Uiso 0.37967(8) 0.07168(7) 0.07007(5) 1.000 0.0286(3) . . . .
Br2 Br Uiso 0.11051(7) 0.41727(6) 0.15920(5) 1.000 0.0189(2) . . . .
Br3 Br Uiso 0.41077(8) 0.29817(7) 0.44382(5) 1.000 0.0228(2) . . . .
Br4 Br Uiso 0.59767(7) 0.39900(6) 0.14979(5) 1.000 0.0204(2) . . . .

loop_
_geom_angle_atom_site_label_1
_geom_angle_atom_site_label_2
_geom_angle_atom_site_label_3
_geom_angle
_geom_angle_site_symmetry_1
_geom_angle_site_symmetry_2
_geom_angle_site_symmetry_3
_geom_angle_publ_flag
C1 N1 C12 117.5(6) . . . yes
C3 N2 C4 112.7(6) . . . yes
C3 N2 C13 114.0(6) . . . yes
C4 N2 C13 115.6(6) . . . yes
C6 N3 C7 117.1(6) . . . yes
C9 N4 C10 113.1(6) . . . yes
C9 N4 C15 113.6(6) . . . yes
C10 N4 C15 114.7(6) . . . yes
N1 C1 C2 112.8(6) . . . yes
C1 C2 C3 113.6(6) . . . no
N2 C3 C2 116.4(7) . . . yes
N2 C4 C5 113.9(7) . . . yes
C4 C5 C6 111.9(7) . . . no
N3 C6 C5 112.8(6) . . . yes
N3 C7 C8 112.4(6) . . . yes
C7 C8 C9 113.8(6) . . . no
N4 C9 C8 117.8(6) . . . yes
N4 C10 C11 114.2(6) . . . yes
C10 C11 C12 111.9(7) . . . no
N1 C12 C11 113.2(6) . . . yes
N2 C13 C14 112.4(6) . . . yes
C13 C14 C15 112.6(6) . . . no
N4 C15 C14 111.9(6) . . . yes

loop_
_geom_bond_atom_site_label_1
_geom_bond_atom_site_label_2
_geom_bond_distance
_geom_bond_site_symmetry_1
_geom_bond_site_symmetry_2
_geom_bond_publ_flag
N1 C1 1.490(10) . . yes
N1 C12 1.520(10) . . yes
N2 C3 1.515(11) . . yes
N2 C4 1.525(11) . . yes
N2 C13 1.473(10) . . yes
N3 C6 1.500(11) . . yes
N3 C7 1.529(10) . . yes
N4 C9 1.512(10) . . yes
N4 C10 1.513(10) . . yes
N4 C15 1.511(10) . . yes
C1 C2 1.537(11) . . no
C2 C3 1.522(11) . . no
C4 C5 1.524(12) . . no
C5 C6 1.545(11) . . no
C7 C8 1.514(11) . . no
C8 C9 1.522(11) . . no
C10 C11 1.530(11) . . no
C11 C12 1.524(11) . . no
C13 C14 1.516(11) . . no
C14 C15 1.505(11) . . no

loop_
_geom_torsion_atom_site_label_1
_geom_torsion_atom_site_label_2
_geom_torsion_atom_site_label_3
_geom_torsion_atom_site_label_4
_geom_torsion
_geom_torsion_site_symmetry_1
_geom_torsion_site_symmetry_2
_geom_torsion_site_symmetry_3
_geom_torsion_site_symmetry_4
_geom_torsion_publ_flag
C12 N1 C1 C2 69.8(8) . . . . no
C1 N1 C12 C11 69.1(8) . . . . no
C4 N2 C3 C2 70.0(8) . . . . no
C13 N2 C3 C2 -64.3(9) . . . . no
C3 N2 C4 C5 179.5(6) . . . . no
C13 N2 C4 C5 -47.0(9) . . . . no
C3 N2 C13 C14 87.4(8) . . . . no
C4 N2 C13 C14 -45.5(9) . . . . no
C7 N3 C6 C5 71.4(8) . . . . no
C6 N3 C7 C8 69.5(8) . . . . no
C10 N4 C9 C8 70.3(8) . . . . no
C15 N4 C9 C8 -62.7(8) . . . . no
C9 N4 C10 C11 -179.9(6) . . . . no
C15 N4 C10 C11 -47.4(8) . . . . no
C9 N4 C15 C14 88.1(8) . . . . no
C10 N4 C15 C14 -44.1(9) . . . . no
N1 C1 C2 C3 -171.7(7) . . . . no
C1 C2 C3 N2 93.0(8) . . . . no
N2 C4 C5 C6 134.4(7) . . . . no
C4 C5 C6 N3 -145.5(7) . . . . no
N3 C7 C8 C9 -170.5(6) . . . . no
C7 C8 C9 N4 90.8(8) . . . . no
N4 C10 C11 C12 136.4(7) . . . . no
C10 C11 C12 N1 -145.0(7) . . . . no
N2 C13 C14 C15 -179.2(6) . . . . no
C13 C14 C15 N4 -178.3(6) . . . . no
